data_7709120
loop_
_publ_author_name
'H\"uttenschmidt, Mareike'
'Lange, Helge'
'Cordero, Miguel A. Arg\"uello'
'Villinger, Alexander'
'Lochbrunner, Stefan'
'Seidel, Wolfram Willy'

_publ_section_title
;
 Development and application of redox-active cyclometallating ligands
 based on W(II) alkyne complexes
;
_journal_name_full 'Dalton Transactions'
_journal_paper_doi 10.1039/D1DT02393D
_journal_year 2022
_chemical_formula_moiety 'C47 H50 B Br N11 O Ru W +, F6 P +, 1.375(C H2 Cl2)'
_chemical_formula_sum 'C48.38 H52.75 B Br Cl2.75 F6 N11 O P Ru W'
_chemical_formula_weight 1422.36
_chemical_name_systematic
Carbonyl-bromido-tris{hydrido(3,4,5-trimethylpyrazolyl)borato}tungsten(II)-(\m-\h2-C,C?-\k2-C,N-prop-1-in-1,3-diylpyridine)-bis(2,2?-bipyridine)ruthenium(II)-hexafluorophosphate
_chemical_properties_physical Photo-sensitive
_space_group_crystal_system orthorhombic
_space_group_IT_number 60
_space_group_name_Hall '-P 2n 2ab'
_space_group_name_H-M_alt 'P b c n'
_atom_sites_solution_hydrogens geom
_audit_creation_method SHELXL-2014/7
_audit_update_record
;
2021-06-30 deposited with the CCDC.	2021-12-17 downloaded from the CCDC.
;
_cell_angle_alpha 90
_cell_angle_beta 90
_cell_angle_gamma 90
_cell_formula_units_Z 8
_cell_length_a 30.5669(19)
_cell_length_b 18.0426(12)
_cell_length_c 19.5693(10)
_cell_measurement_reflns_used 9085
_cell_measurement_temperature 123(2)
_cell_measurement_theta_max 29.23
_cell_measurement_theta_min 2.26
_cell_volume 10792.6(11)
_computing_cell_refinement 'Bruker Apex V7.51A'
_computing_data_collection 'Bruker Apex V7.51A'
_computing_data_reduction 'Bruker SAINT'
_computing_molecular_graphics 'ORTEP-3v2.01 (Farrugia, 1997)'
_computing_publication_material 'SHELXL-2014/7 (Sheldrick, 2014)'
_computing_structure_refinement 'SHELXL-2014/7 (Sheldrick, 2014)'
_computing_structure_solution 'Bruker SHELXTL'
_diffrn_ambient_temperature 123(2)
_diffrn_measured_fraction_theta_full 0.999
_diffrn_measured_fraction_theta_max 1.000
_diffrn_measurement_device_type 'Bruker D8 QUEST diffractometer'
_diffrn_measurement_method 'phi and omega scans'
_diffrn_radiation_type MoK\a
_diffrn_radiation_wavelength 0.71073
_diffrn_reflns_av_R_equivalents 0.0840
_diffrn_reflns_av_unetI/netI 0.0300
_diffrn_reflns_Laue_measured_fraction_full 0.999
_diffrn_reflns_Laue_measured_fraction_max 1.000
_diffrn_reflns_limit_h_max 40
_diffrn_reflns_limit_h_min -40
_diffrn_reflns_limit_k_max 23
_diffrn_reflns_limit_k_min -23
_diffrn_reflns_limit_l_max 25
_diffrn_reflns_limit_l_min -25
_diffrn_reflns_number 366456
_diffrn_reflns_point_group_measured_fraction_full 0.999
_diffrn_reflns_point_group_measured_fraction_max 1.000
_diffrn_reflns_theta_full 25.242
_diffrn_reflns_theta_max 27.997
_diffrn_reflns_theta_min 2.185
_diffrn_source 'microfocus sealed tube'
_exptl_absorpt_coefficient_mu 3.385
_exptl_absorpt_correction_T_max 0.7460
_exptl_absorpt_correction_T_min 0.6278
_exptl_absorpt_correction_type multi-scan
_exptl_absorpt_process_details '(SADABS; Sheldrick, 2014)'
_exptl_crystal_colour black
_exptl_crystal_density_diffrn 1.751
_exptl_crystal_description needle
_exptl_crystal_F_000 5614
_exptl_crystal_recrystallization_method 'Re-crystallisation from solvent: dichloromethane/diethylether'
_exptl_crystal_size_max 0.280
_exptl_crystal_size_mid 0.040
_exptl_crystal_size_min 0.040
_platon_squeeze_details
;
The unit cell contains seven dichloromethane molecules which have been treated 
as a diffuse contribution to the overall scattering without specific atom 
positions by SQUEEZE/PLATON. These were removed from the model, but included 
in the empirical formula.
;
_refine_diff_density_max 1.063
_refine_diff_density_min -1.168
_refine_diff_density_rms 0.103
_refine_ls_extinction_method none
_refine_ls_goodness_of_fit_ref 1.161
_refine_ls_hydrogen_treatment constr
_refine_ls_matrix_type full
_refine_ls_number_parameters 726
_refine_ls_number_reflns 13019
_refine_ls_number_restraints 375
_refine_ls_restrained_S_all 1.146
_refine_ls_R_factor_all 0.0643
_refine_ls_R_factor_gt 0.0479
_refine_ls_shift/su_max 0.002
_refine_ls_shift/su_mean 0.000
_refine_ls_structure_factor_coef Fsqd
_refine_ls_weighting_details 'w=1/[\s^2^(Fo^2^)+(0.0151P)^2^+38.5229P] where P=(Fo^2^+2Fc^2^)/3'
_refine_ls_weighting_scheme calc
_refine_ls_wR_factor_gt 0.0701
_refine_ls_wR_factor_ref 0.0743
_reflns_Friedel_coverage 0.000
_reflns_number_gt 11322
_reflns_number_total 13019
_reflns_threshold_expression 'I > 2\s(I)'
_cod_data_source_file d1dt02393d2.cif
_cod_data_source_block is_mh402
_cod_database_code 7709120
_shelx_shelxl_version_number 2014/7
_shelx_space_group_comment
;
The symmetry employed for this shelxl refinement is uniquely defined
by the following loop, which should always be used as a source of
symmetry information in preference to the above space-group names.
They are only intended as comments.
;
_shelx_estimated_absorpt_t_min 0.451
_shelx_estimated_absorpt_t_max 0.876
_platon_squeeze_void_probe_radius 1.20

loop_
_space_group_symop_operation_xyz
'x, y, z'
'-x+1/2, -y+1/2, z+1/2'
'-x, y, -z+1/2'
'x+1/2, -y+1/2, -z'
'-x, -y, -z'
'x-1/2, y-1/2, -z-1/2'
'x, -y, z-1/2'
'-x-1/2, y-1/2, z'

loop_
_atom_site_label
_atom_site_type_symbol
_atom_site_fract_x
_atom_site_fract_y
_atom_site_fract_z
_atom_site_U_iso_or_equiv
_atom_site_adp_type
_atom_site_occupancy
_atom_site_site_symmetry_order
_atom_site_calc_flag
_atom_site_refinement_flags_posn
_atom_site_refinement_flags_adp
_atom_site_refinement_flags_occupancy
_atom_site_disorder_assembly
_atom_site_disorder_group
Ru1 Ru 0.41018(2) 0.21751(2) 0.52912(2) 0.01586(7) Uani 1 1 d . . . . .
W1 W 0.32514(2) 0.03449(2) 0.65631(2) 0.01852(4) Uani 1 1 d . . . . .
O1 O 0.42110(9) -0.00267(17) 0.69563(16) 0.0308(7) Uani 1 1 d . . . . .
B1 B 0.23913(15) -0.0062(3) 0.7528(2) 0.0245(10) Uani 1 1 d . . . . .
H1 H 0.2135 -0.0178 0.7827 0.029 Uiso 1 1 calc R U . A 1
Br1 Br 0.32920(2) -0.04701(3) 0.54959(2) 0.03645(11) Uani 1 1 d . . . . .
N1 N 0.39350(11) 0.13242(18) 0.46671(16) 0.0222(7) Uani 1 1 d . . . . .
N2 N 0.47030(10) 0.17698(19) 0.50419(17) 0.0215(7) Uani 1 1 d . . . . .
N3 N 0.41419(11) 0.29376(18) 0.44733(16) 0.0218(7) Uani 1 1 d . . . . .
N4 N 0.43267(10) 0.31284(17) 0.57756(16) 0.0174(7) Uani 1 1 d . . . . .
N5 N 0.34538(10) 0.25203(19) 0.55898(16) 0.0199(7) Uani 1 1 d . . . . .
N6 N 0.30720(11) -0.0707(2) 0.71171(18) 0.0258(8) Uani 1 1 d . . . . .
N7 N 0.26751(10) -0.0753(2) 0.74388(17) 0.0229(7) Uani 1 1 d . . . . .
N8 N 0.30541(10) 0.07825(19) 0.75555(16) 0.0214(7) Uani 1 1 d . . . . .
N9 N 0.26711(11) 0.05510(19) 0.78556(17) 0.0234(7) Uani 1 1 d . . . . .
N10 N 0.25274(10) 0.0406(2) 0.63366(16) 0.0235(7) Uani 1 1 d D U . . .
N11A N 0.2237(2) 0.0230(14) 0.6849(5) 0.0256(14) Uani 0.536(11) 1 d D U P B 1
C42A C 0.2275(2) 0.0651(7) 0.5817(4) 0.0263(14) Uani 0.536(11) 1 d D U P B 1
C43A C 0.1833(2) 0.0617(6) 0.5985(4) 0.0284(13) Uani 0.536(11) 1 d D U P B 1
C44A C 0.1818(2) 0.0359(6) 0.6644(4) 0.0266(13) Uani 0.536(11) 1 d D U P B 1
C45A C 0.2451(4) 0.0940(9) 0.5157(5) 0.029(3) Uani 0.536(11) 1 d D U P B 1
H45A H 0.2208 0.1085 0.4860 0.043 Uiso 0.536(11) 1 calc R U P B 1
H45B H 0.2637 0.1372 0.5246 0.043 Uiso 0.536(11) 1 calc R U P B 1
H45C H 0.2624 0.0553 0.4933 0.043 Uiso 0.536(11) 1 calc R U P B 1
C46A C 0.1457(3) 0.0799(8) 0.5520(5) 0.045(2) Uani 0.536(11) 1 d D U P B 1
H46A H 0.1569 0.0972 0.5079 0.068 Uiso 0.536(11) 1 calc R U P B 1
H46B H 0.1277 0.0355 0.5450 0.068 Uiso 0.536(11) 1 calc R U P B 1
H46C H 0.1278 0.1190 0.5728 0.068 Uiso 0.536(11) 1 calc R U P B 1
C47A C 0.1429(3) 0.0209(7) 0.7086(5) 0.036(2) Uani 0.536(11) 1 d D U P B 1
H47A H 0.1161 0.0341 0.6838 0.053 Uiso 0.536(11) 1 calc R U P B 1
H47B H 0.1420 -0.0319 0.7205 0.053 Uiso 0.536(11) 1 calc R U P B 1
H47C H 0.1449 0.0505 0.7504 0.053 Uiso 0.536(11) 1 calc R U P B 1
N11B N 0.2227(2) 0.0171(17) 0.6809(6) 0.0261(14) Uani 0.464(11) 1 d D U P B 2
C42B C 0.2311(3) 0.0502(8) 0.5746(4) 0.0264(14) Uani 0.464(11) 1 d D U P B 2
C43B C 0.1872(3) 0.0331(7) 0.5836(5) 0.0281(13) Uani 0.464(11) 1 d D U P B 2
C44B C 0.1828(3) 0.0118(7) 0.6507(5) 0.0278(14) Uani 0.464(11) 1 d D U P B 2
C45B C 0.2515(5) 0.0772(10) 0.5101(6) 0.031(3) Uani 0.464(11) 1 d D U P B 2
H45D H 0.2376 0.0530 0.4710 0.047 Uiso 0.464(11) 1 calc R U P B 2
H45E H 0.2828 0.0654 0.5104 0.047 Uiso 0.464(11) 1 calc R U P B 2
H45F H 0.2477 0.1310 0.5065 0.047 Uiso 0.464(11) 1 calc R U P B 2
C46B C 0.1519(3) 0.0370(8) 0.5304(5) 0.036(2) Uani 0.464(11) 1 d D U P B 2
H46D H 0.1497 -0.0107 0.5067 0.055 Uiso 0.464(11) 1 calc R U P B 2
H46E H 0.1590 0.0760 0.4973 0.055 Uiso 0.464(11) 1 calc R U P B 2
H46F H 0.1238 0.0484 0.5523 0.055 Uiso 0.464(11) 1 calc R U P B 2
C47B C 0.1433(3) -0.0116(8) 0.6905(6) 0.037(2) Uani 0.464(11) 1 d D U P B 2
H47D H 0.1168 0.0053 0.6669 0.056 Uiso 0.464(11) 1 calc R U P B 2
H47E H 0.1444 0.0103 0.7363 0.056 Uiso 0.464(11) 1 calc R U P B 2
H47F H 0.1428 -0.0658 0.6944 0.056 Uiso 0.464(11) 1 calc R U P B 2
C1 C 0.33006(12) 0.1378(2) 0.61807(18) 0.0184(8) Uani 1 1 d . . . . .
C2 C 0.37051(12) 0.1134(2) 0.62646(18) 0.0183(8) Uani 1 1 d . . . . .
C3 C 0.41416(12) 0.1421(2) 0.6130(2) 0.0201(8) Uani 1 1 d . . . . .
H3A H 0.4343 0.1009 0.6018 0.024 Uiso 1 1 calc R U . . .
H3AB H 0.4255 0.1679 0.6540 0.024 Uiso 1 1 calc R U . . .
C4 C 0.38486(13) 0.0099(2) 0.6819(2) 0.0238(9) Uani 1 1 d . . . . .
C5 C 0.35306(15) 0.1189(3) 0.4422(2) 0.0302(10) Uani 1 1 d . . . . .
H5 H 0.3292 0.1468 0.4598 0.036 Uiso 1 1 calc R U . . .
C6 C 0.34476(19) 0.0666(3) 0.3929(2) 0.0452(14) Uani 1 1 d . . . . .
H6 H 0.3158 0.0591 0.3766 0.054 Uiso 1 1 calc R U . . .
C7 C 0.3787(2) 0.0255(3) 0.3676(3) 0.0543(17) Uani 1 1 d . . . . .
H7 H 0.3735 -0.0112 0.3337 0.065 Uiso 1 1 calc R U . . .
C8 C 0.42009(19) 0.0376(3) 0.3917(3) 0.0467(14) Uani 1 1 d . . . . .
H8 H 0.4439 0.0093 0.3746 0.056 Uiso 1 1 calc R U . . .
C9 C 0.42725(15) 0.0918(2) 0.4414(2) 0.0285(10) Uani 1 1 d . . . . .
C10 C 0.47068(14) 0.1143(2) 0.4660(2) 0.0289(10) Uani 1 1 d . . . . .
C11 C 0.50928(17) 0.0772(3) 0.4517(3) 0.0428(13) Uani 1 1 d . . . . .
H11 H 0.5088 0.0337 0.4243 0.051 Uiso 1 1 calc R U . . .
C12 C 0.54827(17) 0.1034(3) 0.4771(3) 0.0477(14) Uani 1 1 d . . . . .
H12 H 0.5749 0.0780 0.4683 0.057 Uiso 1 1 calc R U . . .
C13 C 0.54795(15) 0.1668(3) 0.5152(3) 0.0464(14) Uani 1 1 d . . . . .
H13 H 0.5745 0.1861 0.5331 0.056 Uiso 1 1 calc R U . . .
C14 C 0.50869(14) 0.2029(3) 0.5278(2) 0.0308(10) Uani 1 1 d . . . . .
H14 H 0.5089 0.2472 0.5540 0.037 Uiso 1 1 calc R U . . .
C15 C 0.40593(16) 0.2794(3) 0.3813(2) 0.0328(10) Uani 1 1 d . . . . .
H15 H 0.3934 0.2328 0.3698 0.039 Uiso 1 1 calc R U . . .
C16 C 0.4146(2) 0.3283(3) 0.3295(2) 0.0505(15) Uani 1 1 d . . . . .
H16 H 0.4090 0.3151 0.2834 0.061 Uiso 1 1 calc R U . . .
C17 C 0.4317(2) 0.3965(3) 0.3453(3) 0.0563(17) Uani 1 1 d . . . . .
H17 H 0.4374 0.4317 0.3104 0.068 Uiso 1 1 calc R U . . .
C18 C 0.44036(18) 0.4131(3) 0.4129(2) 0.0409(12) Uani 1 1 d . . . . .
H18 H 0.4520 0.4602 0.4249 0.049 Uiso 1 1 calc R U . . .
C19 C 0.43204(14) 0.3605(2) 0.4631(2) 0.0261(9) Uani 1 1 d . . . . .
C20 C 0.44050(12) 0.3724(2) 0.5364(2) 0.0215(8) Uani 1 1 d . . . . .
C21 C 0.45532(14) 0.4392(2) 0.5622(2) 0.0272(9) Uani 1 1 d . . . . .
H21 H 0.4603 0.4798 0.5324 0.033 Uiso 1 1 calc R U . . .
C22 C 0.46282(14) 0.4466(3) 0.6313(2) 0.0312(10) Uani 1 1 d . . . . .
H22 H 0.4736 0.4918 0.6496 0.037 Uiso 1 1 calc R U . . .
C23 C 0.45436(13) 0.3871(3) 0.6733(2) 0.0286(10) Uani 1 1 d . . . . .
H23 H 0.4591 0.3908 0.7212 0.034 Uiso 1 1 calc R U . . .
C24 C 0.43891(13) 0.3221(2) 0.6452(2) 0.0258(9) Uani 1 1 d . . . . .
H24 H 0.4324 0.2820 0.6749 0.031 Uiso 1 1 calc R U . . .
C25 C 0.33274(14) 0.3221(2) 0.5436(2) 0.0268(9) Uani 1 1 d . . . . .
H25 H 0.3522 0.3522 0.5180 0.032 Uiso 1 1 calc R U . . .
C26 C 0.29308(15) 0.3522(3) 0.5632(2) 0.0351(11) Uani 1 1 d . . . . .
H26 H 0.2861 0.4020 0.5518 0.042 Uiso 1 1 calc R U . . .
C27 C 0.26373(15) 0.3096(3) 0.5993(2) 0.0366(12) Uani 1 1 d . . . . .
H27 H 0.2363 0.3292 0.6130 0.044 Uiso 1 1 calc R U . . .
C28 C 0.27533(14) 0.2377(3) 0.6149(2) 0.0301(10) Uani 1 1 d . . . . .
H28 H 0.2553 0.2068 0.6388 0.036 Uiso 1 1 calc R U . . .
C29 C 0.31595(12) 0.2102(2) 0.59607(19) 0.0204(8) Uani 1 1 d . . . . .
C30 C 0.32562(14) -0.1389(2) 0.7165(2) 0.0312(10) Uani 1 1 d . . . . .
C31 C 0.29720(14) -0.1866(2) 0.7506(2) 0.0299(10) Uani 1 1 d . . . . .
C32 C 0.26116(14) -0.1447(2) 0.7666(2) 0.0274(10) Uani 1 1 d . . . . .
C33 C 0.36987(17) -0.1570(3) 0.6897(4) 0.0636(19) Uani 1 1 d . . . . .
H33A H 0.3725 -0.2108 0.6840 0.095 Uiso 1 1 calc R U . . .
H33B H 0.3921 -0.1396 0.7220 0.095 Uiso 1 1 calc R U . . .
H33C H 0.3741 -0.1325 0.6455 0.095 Uiso 1 1 calc R U . . .
C34 C 0.30409(17) -0.2675(3) 0.7651(3) 0.0434(13) Uani 1 1 d . . . . .
H34A H 0.2757 -0.2922 0.7691 0.065 Uiso 1 1 calc R U . . .
H34B H 0.3203 -0.2731 0.8080 0.065 Uiso 1 1 calc R U . . .
H34C H 0.3208 -0.2899 0.7277 0.065 Uiso 1 1 calc R U . . .
C35 C 0.21982(17) -0.1672(3) 0.8023(3) 0.0449(13) Uani 1 1 d . . . . .
H35A H 0.2187 -0.2213 0.8060 0.067 Uiso 1 1 calc R U . . .
H35B H 0.1945 -0.1497 0.7761 0.067 Uiso 1 1 calc R U . . .
H35C H 0.2192 -0.1453 0.8481 0.067 Uiso 1 1 calc R U . . .
C36 C 0.32314(13) 0.1287(2) 0.7982(2) 0.0234(8) Uani 1 1 d . . . . .
C37 C 0.29665(15) 0.1378(2) 0.8558(2) 0.0297(10) Uani 1 1 d . . . . .
C38 C 0.26191(15) 0.0902(2) 0.8461(2) 0.0303(10) Uani 1 1 d . . . . .
C39 C 0.36483(14) 0.1680(2) 0.7827(2) 0.0294(10) Uani 1 1 d . . . . .
H39A H 0.3758 0.1920 0.8242 0.044 Uiso 1 1 calc R U . . .
H39B H 0.3596 0.2056 0.7475 0.044 Uiso 1 1 calc R U . . .
H39C H 0.3865 0.1323 0.7661 0.044 Uiso 1 1 calc R U . . .
C40 C 0.3047(2) 0.1867(3) 0.9165(2) 0.0434(13) Uani 1 1 d . . . . .
H40A H 0.2768 0.2068 0.9328 0.065 Uiso 1 1 calc R U . . .
H40B H 0.3241 0.2275 0.9033 0.065 Uiso 1 1 calc R U . . .
H40C H 0.3185 0.1577 0.9530 0.065 Uiso 1 1 calc R U . . .
C41 C 0.22260(19) 0.0780(3) 0.8906(3) 0.0504(15) Uani 1 1 d . . . . .
H41A H 0.2233 0.1130 0.9289 0.076 Uiso 1 1 calc R U . . .
H41B H 0.2229 0.0272 0.9082 0.076 Uiso 1 1 calc R U . . .
H41C H 0.1959 0.0860 0.8637 0.076 Uiso 1 1 calc R U . . .
P1 P 0.41115(4) 0.62441(7) 0.37219(6) 0.0278(2) Uani 1 1 d . . . . .
F1 F 0.43971(9) 0.56517(15) 0.33053(13) 0.0357(6) Uani 1 1 d . . . . .
F2 F 0.44968(10) 0.68301(16) 0.36423(16) 0.0481(8) Uani 1 1 d . . . . .
F3 F 0.39028(9) 0.65350(16) 0.30223(14) 0.0425(7) Uani 1 1 d . . . . .
F4 F 0.38342(10) 0.68342(17) 0.41426(15) 0.0512(8) Uani 1 1 d . . . . .
F5 F 0.37310(9) 0.56517(18) 0.37956(16) 0.0500(8) Uani 1 1 d . . . . .
F6 F 0.43246(9) 0.59492(16) 0.44204(13) 0.0424(7) Uani 1 1 d . . . . .
C49 C 0.5024(6) 0.8971(4) 0.2422(7) 0.031(2) Uiso 0.5 1 d . . P C -1
H49A H 0.4817 0.9221 0.2109 0.037 Uiso 0.5 1 calc R U P C -1
H49B H 0.5280 0.9299 0.2488 0.037 Uiso 0.5 1 calc R U P C -1
Cl3 Cl 0.47627(8) 0.88019(17) 0.32316(13) 0.0453(6) Uani 0.5 1 d . . P C -1
Cl4 Cl 0.51904(8) 0.81344(17) 0.20698(14) 0.0494(7) Uani 0.5 1 d . . P C -1

loop_
_atom_site_aniso_label
_atom_site_aniso_U_11
_atom_site_aniso_U_22
_atom_site_aniso_U_33
_atom_site_aniso_U_23
_atom_site_aniso_U_13
_atom_site_aniso_U_12
Ru1 0.01461(13) 0.01721(15) 0.01576(14) 0.00134(12) -0.00011(12) -0.00156(12)
W1 0.01280(7) 0.02468(8) 0.01808(7) 0.00293(7) 0.00038(6) -0.00455(7)
O1 0.0169(14) 0.0310(17) 0.0443(18) 0.0089(15) -0.0050(13) -0.0009(13)
B1 0.017(2) 0.034(3) 0.022(2) 0.009(2) 0.0017(18) -0.004(2)
Br1 0.0342(2) 0.0410(3) 0.0341(2) -0.0109(2) 0.0085(2) -0.0134(2)
N1 0.0270(18) 0.0200(17) 0.0195(16) 0.0030(14) 0.0013(14) -0.0061(14)
N2 0.0180(16) 0.0231(18) 0.0235(17) 0.0029(14) 0.0062(14) -0.0015(14)
N3 0.0267(18) 0.0168(17) 0.0219(16) 0.0005(13) 0.0008(14) -0.0037(14)
N4 0.0141(15) 0.0183(17) 0.0197(16) -0.0017(13) -0.0011(13) 0.0018(13)
N5 0.0175(16) 0.0254(18) 0.0170(16) 0.0030(14) -0.0028(13) 0.0009(14)
N6 0.0148(16) 0.028(2) 0.034(2) 0.0087(16) 0.0017(15) -0.0049(14)
N7 0.0157(16) 0.031(2) 0.0217(17) 0.0054(15) 0.0001(13) -0.0057(14)
N8 0.0167(16) 0.0298(19) 0.0176(16) 0.0048(14) 0.0002(13) 0.0002(14)
N9 0.0220(17) 0.0286(19) 0.0197(17) 0.0071(14) 0.0039(14) -0.0010(15)
N10 0.0153(13) 0.0344(18) 0.0208(13) 0.0065(14) -0.0017(11) -0.0063(13)
N11A 0.0151(19) 0.037(3) 0.025(2) 0.005(2) -0.0019(18) -0.005(2)
C42A 0.018(2) 0.038(3) 0.023(2) 0.004(2) -0.0050(19) -0.006(2)
C43A 0.018(2) 0.040(3) 0.028(2) 0.004(2) -0.0055(19) -0.004(2)
C44A 0.017(2) 0.038(3) 0.026(2) 0.002(2) -0.0031(19) -0.007(2)
C45A 0.027(4) 0.042(6) 0.017(3) 0.000(4) -0.005(3) -0.005(4)
C46A 0.021(4) 0.070(6) 0.043(5) 0.008(5) -0.013(4) -0.002(4)
C47A 0.017(3) 0.049(6) 0.040(5) 0.001(4) 0.001(3) -0.011(4)
N11B 0.016(2) 0.038(3) 0.025(2) 0.006(2) -0.0029(19) -0.005(2)
C42B 0.017(2) 0.038(3) 0.024(2) 0.005(2) -0.005(2) -0.006(2)
C43B 0.019(2) 0.039(3) 0.026(2) 0.004(2) -0.0064(19) -0.006(2)
C44B 0.017(2) 0.039(3) 0.028(2) 0.004(2) -0.005(2) -0.006(2)
C45B 0.030(5) 0.041(7) 0.022(4) 0.006(5) 0.000(4) -0.002(5)
C46B 0.021(4) 0.054(6) 0.034(5) 0.006(5) -0.010(4) -0.007(5)
C47B 0.019(4) 0.054(6) 0.038(5) 0.012(5) -0.005(4) -0.011(4)
C1 0.0145(18) 0.027(2) 0.0137(17) 0.0005(15) -0.0011(14) -0.0032(16)
C2 0.0191(19) 0.022(2) 0.0138(17) 0.0014(16) 0.0023(15) -0.0019(16)
C3 0.0112(17) 0.025(2) 0.024(2) 0.0031(17) -0.0026(15) -0.0039(16)
C4 0.023(2) 0.022(2) 0.026(2) 0.0050(17) 0.0039(17) -0.0064(17)
C5 0.032(2) 0.038(3) 0.021(2) 0.0062(19) -0.0046(18) -0.015(2)
C6 0.055(3) 0.059(4) 0.022(2) -0.002(2) -0.002(2) -0.034(3)
C7 0.081(4) 0.048(3) 0.034(3) -0.020(2) 0.016(3) -0.039(3)
C8 0.059(3) 0.036(3) 0.044(3) -0.018(2) 0.024(3) -0.016(3)
C9 0.036(2) 0.020(2) 0.029(2) 0.0007(18) 0.0111(19) -0.0066(19)
C10 0.032(2) 0.022(2) 0.032(2) 0.0023(19) 0.0105(19) 0.0014(18)
C11 0.046(3) 0.034(3) 0.049(3) 0.002(2) 0.024(3) 0.009(2)
C12 0.031(3) 0.052(3) 0.060(3) 0.010(3) 0.019(3) 0.017(2)
C13 0.018(2) 0.075(4) 0.046(3) 0.008(3) 0.007(2) 0.007(2)
C14 0.023(2) 0.040(3) 0.029(2) -0.001(2) 0.0029(18) -0.0032(19)
C15 0.049(3) 0.030(2) 0.019(2) 0.0019(18) -0.005(2) -0.007(2)
C16 0.089(4) 0.041(3) 0.021(2) 0.006(2) -0.010(3) -0.019(3)
C17 0.100(5) 0.038(3) 0.030(3) 0.018(2) -0.011(3) -0.025(3)
C18 0.062(3) 0.026(3) 0.034(3) 0.010(2) -0.004(2) -0.019(2)
C19 0.029(2) 0.025(2) 0.024(2) 0.0043(18) 0.0006(18) -0.0022(18)
C20 0.0167(18) 0.021(2) 0.027(2) 0.0001(17) -0.0003(16) -0.0007(16)
C21 0.025(2) 0.020(2) 0.036(2) -0.0032(18) 0.0051(19) -0.0006(17)
C22 0.025(2) 0.029(2) 0.040(3) -0.013(2) 0.0039(19) -0.0070(19)
C23 0.022(2) 0.037(3) 0.027(2) -0.0112(19) -0.0002(17) -0.0034(19)
C24 0.0198(19) 0.032(2) 0.025(2) -0.0023(18) 0.0016(17) 0.0017(18)
C25 0.028(2) 0.028(2) 0.024(2) 0.0080(18) -0.0021(17) 0.0095(18)
C26 0.039(3) 0.039(3) 0.028(2) 0.006(2) -0.003(2) 0.024(2)
C27 0.030(2) 0.056(3) 0.023(2) 0.000(2) 0.0014(19) 0.024(2)
C28 0.023(2) 0.045(3) 0.023(2) 0.006(2) 0.0027(17) 0.009(2)
C29 0.0171(19) 0.026(2) 0.0177(18) 0.0003(16) -0.0009(15) 0.0026(16)
C30 0.020(2) 0.025(2) 0.049(3) 0.008(2) -0.002(2) -0.0056(19)
C31 0.024(2) 0.028(2) 0.038(2) 0.008(2) -0.0045(19) -0.0097(19)
C32 0.027(2) 0.032(2) 0.023(2) 0.0067(18) -0.0043(17) -0.0129(19)
C33 0.029(3) 0.035(3) 0.127(6) 0.022(3) 0.025(3) 0.003(2)
C34 0.037(3) 0.034(3) 0.059(3) 0.015(2) -0.006(2) -0.010(2)
C35 0.045(3) 0.037(3) 0.052(3) 0.009(2) 0.015(3) -0.013(2)
C36 0.023(2) 0.022(2) 0.024(2) 0.0066(16) -0.0054(17) 0.0012(18)
C37 0.043(3) 0.026(2) 0.021(2) 0.0033(18) 0.0014(19) 0.002(2)
C38 0.040(3) 0.029(2) 0.022(2) 0.0079(19) 0.008(2) 0.006(2)
C39 0.033(2) 0.027(2) 0.027(2) -0.0023(18) -0.0051(19) -0.0051(19)
C40 0.078(4) 0.031(3) 0.022(2) 0.002(2) 0.003(2) -0.003(3)
C41 0.067(4) 0.045(3) 0.039(3) 0.006(3) 0.031(3) -0.003(3)
P1 0.0248(5) 0.0315(6) 0.0271(6) 0.0003(5) -0.0001(5) 0.0001(5)
F1 0.0423(15) 0.0348(15) 0.0302(14) 0.0034(11) 0.0047(12) 0.0090(12)
F2 0.0448(17) 0.0410(17) 0.0583(19) -0.0016(14) 0.0034(14) -0.0169(14)
F3 0.0425(16) 0.0504(18) 0.0347(15) 0.0056(13) -0.0069(13) 0.0126(14)
F4 0.0559(19) 0.0528(19) 0.0450(17) -0.0050(15) 0.0105(15) 0.0194(16)
F5 0.0376(16) 0.058(2) 0.0544(19) 0.0023(16) 0.0072(14) -0.0189(15)
F6 0.0466(17) 0.0547(19) 0.0260(13) 0.0028(13) -0.0035(12) 0.0094(14)
Cl3 0.0238(11) 0.0663(18) 0.0457(14) -0.0107(13) -0.0034(10) 0.0073(12)
Cl4 0.0332(13) 0.0660(19) 0.0491(15) -0.0318(14) -0.0144(11) 0.0173(12)

loop_
_atom_type_symbol
_atom_type_description
_atom_type_scat_dispersion_real
_atom_type_scat_dispersion_imag
_atom_type_scat_source
C C 0.0033 0.0016 'International Tables Vol C Tables 4.2.6.8 and 6.1.1.4'
H H 0.0000 0.0000 'International Tables Vol C Tables 4.2.6.8 and 6.1.1.4'
B B 0.0013 0.0007 'International Tables Vol C Tables 4.2.6.8 and 6.1.1.4'
Br Br -0.2901 2.4595 'International Tables Vol C Tables 4.2.6.8 and 6.1.1.4'
F F 0.0171 0.0103 'International Tables Vol C Tables 4.2.6.8 and 6.1.1.4'
N N 0.0061 0.0033 'International Tables Vol C Tables 4.2.6.8 and 6.1.1.4'
O O 0.0106 0.0060 'International Tables Vol C Tables 4.2.6.8 and 6.1.1.4'
P P 0.1023 0.0942 'International Tables Vol C Tables 4.2.6.8 and 6.1.1.4'
Ru Ru -1.2594 0.8363 'International Tables Vol C Tables 4.2.6.8 and 6.1.1.4'
W W -0.8490 6.8722 'International Tables Vol C Tables 4.2.6.8 and 6.1.1.4'
Cl Cl 0.1484 0.1585 'International Tables Vol C Tables 4.2.6.8 and 6.1.1.4'

loop_
_geom_angle_atom_site_label_1
_geom_angle_atom_site_label_2
_geom_angle_atom_site_label_3
_geom_angle
_geom_angle_site_symmetry_1
_geom_angle_site_symmetry_3
_geom_angle_publ_flag
N1 Ru1 N2 79.09(14) . . ?
N1 Ru1 N4 169.63(13) . . ?
N2 Ru1 N4 96.18(13) . . ?
N1 Ru1 N3 92.94(13) . . ?
N2 Ru1 N3 89.99(13) . . ?
N4 Ru1 N3 77.75(12) . . ?
N1 Ru1 C3 89.71(14) . . ?
N2 Ru1 C3 84.49(14) . . ?
N4 Ru1 C3 99.07(14) . . ?
N3 Ru1 C3 173.33(13) . . ?
N1 Ru1 N5 98.69(13) . . ?
N2 Ru1 N5 175.50(13) . . ?
N4 Ru1 N5 86.63(12) . . ?
N3 Ru1 N5 94.04(12) . . ?
C3 Ru1 N5 91.61(13) . . ?
C4 W1 C1 103.72(16) . . ?
C4 W1 C2 66.50(16) . . ?
C1 W1 C2 37.75(15) . . ?
C4 W1 N8 96.46(15) . . ?
C1 W1 N8 90.94(14) . . ?
C2 W1 N8 100.80(14) . . ?
C4 W1 N6 84.93(14) . . ?
C1 W1 N6 167.51(14) . . ?
C2 W1 N6 151.31(14) . . ?
N8 W1 N6 79.01(13) . . ?
C4 W1 N10 168.83(15) . . ?
C1 W1 N10 87.44(14) . . ?
C2 W1 N10 124.55(14) . . ?
N8 W1 N10 83.47(12) . . ?
N6 W1 N10 84.09(12) . . ?
C4 W1 Br1 91.93(13) . . ?
C1 W1 Br1 103.02(10) . . ?
C2 W1 Br1 97.61(10) . . ?
N8 W1 Br1 161.55(9) . . ?
N6 W1 Br1 85.42(10) . . ?
N10 W1 Br1 85.14(9) . . ?
N11A B1 N7 111.2(10) . . ?
N11A B1 N9 106.9(9) . . ?
N7 B1 N9 108.6(3) . . ?
N7 B1 N11B 107.5(11) . . ?
N9 B1 N11B 111.2(10) . . ?
N11A B1 H1 110.0 . . ?
N7 B1 H1 110.0 . . ?
N9 B1 H1 110.0 . . ?
C5 N1 C9 117.9(4) . . ?
C5 N1 Ru1 125.6(3) . . ?
C9 N1 Ru1 115.9(3) . . ?
C14 N2 C10 118.2(4) . . ?
C14 N2 Ru1 125.5(3) . . ?
C10 N2 Ru1 116.0(3) . . ?
C15 N3 C19 117.8(4) . . ?
C15 N3 Ru1 126.3(3) . . ?
C19 N3 Ru1 115.4(3) . . ?
C24 N4 C20 117.2(3) . . ?
C24 N4 Ru1 126.7(3) . . ?
C20 N4 Ru1 116.1(2) . . ?
C25 N5 C29 116.1(3) . . ?
C25 N5 Ru1 118.1(3) . . ?
C29 N5 Ru1 125.7(3) . . ?
C30 N6 N7 106.4(3) . . ?
C30 N6 W1 134.1(3) . . ?
N7 N6 W1 119.1(3) . . ?
C32 N7 N6 109.6(3) . . ?
C32 N7 B1 129.8(3) . . ?
N6 N7 B1 120.5(3) . . ?
C36 N8 N9 106.4(3) . . ?
C36 N8 W1 133.2(3) . . ?
N9 N8 W1 120.4(2) . . ?
C38 N9 N8 109.4(3) . . ?
C38 N9 B1 129.5(4) . . ?
N8 N9 B1 120.9(3) . . ?
C42B N10 N11B 106.9(5) . . ?
C42A N10 N11A 104.8(5) . . ?
C42B N10 W1 131.1(4) . . ?
C42A N10 W1 136.3(4) . . ?
N11B N10 W1 120.6(4) . . ?
N11A N10 W1 118.5(4) . . ?
C44A N11A N10 110.6(6) . . ?
C44A N11A B1 128.0(5) . . ?
N10 N11A B1 121.4(6) . . ?
N10 C42A C43A 111.2(5) . . ?
N10 C42A C45A 124.1(7) . . ?
C43A C42A C45A 124.7(7) . . ?
C44A C43A C42A 105.7(5) . . ?
C44A C43A C46A 128.1(7) . . ?
C42A C43A C46A 126.2(7) . . ?
N11A C44A C43A 107.7(5) . . ?
N11A C44A C47A 123.2(6) . . ?
C43A C44A C47A 129.1(6) . . ?
C42A C45A H45A 109.5 . . ?
C42A C45A H45B 109.5 . . ?
H45A C45A H45B 109.5 . . ?
C42A C45A H45C 109.5 . . ?
H45A C45A H45C 109.5 . . ?
H45B C45A H45C 109.5 . . ?
C43A C46A H46A 109.5 . . ?
C43A C46A H46B 109.5 . . ?
H46A C46A H46B 109.5 . . ?
C43A C46A H46C 109.5 . . ?
H46A C46A H46C 109.5 . . ?
H46B C46A H46C 109.5 . . ?
C44A C47A H47A 109.5 . . ?
C44A C47A H47B 109.5 . . ?
H47A C47A H47B 109.5 . . ?
C44A C47A H47C 109.5 . . ?
H47A C47A H47C 109.5 . . ?
H47B C47A H47C 109.5 . . ?
C44B N11B N10 109.3(6) . . ?
C44B N11B B1 131.6(7) . . ?
N10 N11B B1 118.7(6) . . ?
N10 C42B C43B 109.8(6) . . ?
N10 C42B C45B 124.4(8) . . ?
C43B C42B C45B 125.9(8) . . ?
C44B C43B C42B 106.2(6) . . ?
C44B C43B C46B 127.3(7) . . ?
C42B C43B C46B 126.6(7) . . ?
N11B C44B C43B 107.9(6) . . ?
N11B C44B C47B 121.2(7) . . ?
C43B C44B C47B 130.8(7) . . ?
C42B C45B H45D 109.5 . . ?
C42B C45B H45E 109.5 . . ?
H45D C45B H45E 109.5 . . ?
C42B C45B H45F 109.5 . . ?
H45D C45B H45F 109.5 . . ?
H45E C45B H45F 109.5 . . ?
C43B C46B H46D 109.5 . . ?
C43B C46B H46E 109.5 . . ?
H46D C46B H46E 109.5 . . ?
C43B C46B H46F 109.5 . . ?
H46D C46B H46F 109.5 . . ?
H46E C46B H46F 109.5 . . ?
C44B C47B H47D 109.5 . . ?
C44B C47B H47E 109.5 . . ?
H47D C47B H47E 109.5 . . ?
C44B C47B H47F 109.5 . . ?
H47D C47B H47F 109.5 . . ?
H47E C47B H47F 109.5 . . ?
C2 C1 C29 128.2(4) . . ?
C2 C1 W1 73.4(2) . . ?
C29 C1 W1 158.0(3) . . ?
C1 C2 C3 135.7(4) . . ?
C1 C2 W1 68.8(2) . . ?
C3 C2 W1 155.4(3) . . ?
C2 C3 Ru1 108.3(3) . . ?
C2 C3 H3A 110.0 . . ?
Ru1 C3 H3A 110.0 . . ?
C2 C3 H3AB 110.0 . . ?
Ru1 C3 H3AB 110.0 . . ?
H3A C3 H3AB 108.4 . . ?
O1 C4 W1 177.4(4) . . ?
N1 C5 C6 123.0(5) . . ?
N1 C5 H5 118.5 . . ?
C6 C5 H5 118.5 . . ?
C7 C6 C5 119.2(5) . . ?
C7 C6 H6 120.4 . . ?
C5 C6 H6 120.4 . . ?
C6 C7 C8 119.3(5) . . ?
C6 C7 H7 120.4 . . ?
C8 C7 H7 120.4 . . ?
C7 C8 C9 119.8(5) . . ?
C7 C8 H8 120.1 . . ?
C9 C8 H8 120.1 . . ?
N1 C9 C8 120.8(4) . . ?
N1 C9 C10 114.7(4) . . ?
C8 C9 C10 124.2(4) . . ?
N2 C10 C11 121.4(4) . . ?
N2 C10 C9 113.8(4) . . ?
C11 C10 C9 124.8(4) . . ?
C12 C11 C10 120.0(5) . . ?
C12 C11 H11 120.0 . . ?
C10 C11 H11 120.0 . . ?
C13 C12 C11 118.6(5) . . ?
C13 C12 H12 120.7 . . ?
C11 C12 H12 120.7 . . ?
C12 C13 C14 119.8(5) . . ?
C12 C13 H13 120.1 . . ?
C14 C13 H13 120.1 . . ?
N2 C14 C13 122.0(5) . . ?
N2 C14 H14 119.0 . . ?
C13 C14 H14 119.0 . . ?
N3 C15 C16 123.5(4) . . ?
N3 C15 H15 118.3 . . ?
C16 C15 H15 118.3 . . ?
C15 C16 C17 119.0(5) . . ?
C15 C16 H16 120.5 . . ?
C17 C16 H16 120.5 . . ?
C16 C17 C18 118.9(4) . . ?
C16 C17 H17 120.5 . . ?
C18 C17 H17 120.5 . . ?
C17 C18 C19 119.6(4) . . ?
C17 C18 H18 120.2 . . ?
C19 C18 H18 120.2 . . ?
N3 C19 C18 121.2(4) . . ?
N3 C19 C20 114.9(3) . . ?
C18 C19 C20 123.9(4) . . ?
N4 C20 C21 121.8(4) . . ?
N4 C20 C19 115.4(3) . . ?
C21 C20 C19 122.7(4) . . ?
C22 C21 C20 119.9(4) . . ?
C22 C21 H21 120.1 . . ?
C20 C21 H21 120.1 . . ?
C23 C22 C21 118.6(4) . . ?
C23 C22 H22 120.7 . . ?
C21 C22 H22 120.7 . . ?
C22 C23 C24 119.3(4) . . ?
C22 C23 H23 120.4 . . ?
C24 C23 H23 120.4 . . ?
N4 C24 C23 123.1(4) . . ?
N4 C24 H24 118.4 . . ?
C23 C24 H24 118.4 . . ?
N5 C25 C26 123.7(4) . . ?
N5 C25 H25 118.1 . . ?
C26 C25 H25 118.1 . . ?
C27 C26 C25 119.6(4) . . ?
C27 C26 H26 120.2 . . ?
C25 C26 H26 120.2 . . ?
C26 C27 C28 118.1(4) . . ?
C26 C27 H27 120.9 . . ?
C28 C27 H27 120.9 . . ?
C27 C28 C29 120.5(4) . . ?
C27 C28 H28 119.8 . . ?
C29 C28 H28 119.8 . . ?
N5 C29 C28 121.9(4) . . ?
N5 C29 C1 117.2(3) . . ?
C28 C29 C1 120.8(4) . . ?
N6 C30 C31 109.6(4) . . ?
N6 C30 C33 123.6(4) . . ?
C31 C30 C33 126.8(4) . . ?
C32 C31 C30 105.6(4) . . ?
C32 C31 C34 127.2(4) . . ?
C30 C31 C34 127.2(4) . . ?
N7 C32 C31 108.8(4) . . ?
N7 C32 C35 121.9(4) . . ?
C31 C32 C35 129.3(4) . . ?
C30 C33 H33A 109.5 . . ?
C30 C33 H33B 109.5 . . ?
H33A C33 H33B 109.5 . . ?
C30 C33 H33C 109.5 . . ?
H33A C33 H33C 109.5 . . ?
H33B C33 H33C 109.5 . . ?
C31 C34 H34A 109.5 . . ?
C31 C34 H34B 109.5 . . ?
H34A C34 H34B 109.5 . . ?
C31 C34 H34C 109.5 . . ?
H34A C34 H34C 109.5 . . ?
H34B C34 H34C 109.5 . . ?
C32 C35 H35A 109.5 . . ?
C32 C35 H35B 109.5 . . ?
H35A C35 H35B 109.5 . . ?
C32 C35 H35C 109.5 . . ?
H35A C35 H35C 109.5 . . ?
H35B C35 H35C 109.5 . . ?
N8 C36 C37 110.3(4) . . ?
N8 C36 C39 122.6(4) . . ?
C37 C36 C39 127.1(4) . . ?
C38 C37 C36 105.1(4) . . ?
C38 C37 C40 127.0(4) . . ?
C36 C37 C40 127.8(4) . . ?
N9 C38 C37 108.8(4) . . ?
N9 C38 C41 122.3(4) . . ?
C37 C38 C41 128.8(4) . . ?
C36 C39 H39A 109.5 . . ?
C36 C39 H39B 109.5 . . ?
H39A C39 H39B 109.5 . . ?
C36 C39 H39C 109.5 . . ?
H39A C39 H39C 109.5 . . ?
H39B C39 H39C 109.5 . . ?
C37 C40 H40A 109.5 . . ?
C37 C40 H40B 109.5 . . ?
H40A C40 H40B 109.5 . . ?
C37 C40 H40C 109.5 . . ?
H40A C40 H40C 109.5 . . ?
H40B C40 H40C 109.5 . . ?
C38 C41 H41A 109.5 . . ?
C38 C41 H41B 109.5 . . ?
H41A C41 H41B 109.5 . . ?
C38 C41 H41C 109.5 . . ?
H41A C41 H41C 109.5 . . ?
H41B C41 H41C 109.5 . . ?
F5 P1 F2 179.21(19) . . ?
F5 P1 F4 90.77(18) . . ?
F2 P1 F4 90.02(17) . . ?
F5 P1 F3 90.38(17) . . ?
F2 P1 F3 89.61(17) . . ?
F4 P1 F3 90.62(16) . . ?
F5 P1 F1 89.78(16) . . ?
F2 P1 F1 89.43(16) . . ?
F4 P1 F1 179.13(18) . . ?
F3 P1 F1 90.04(15) . . ?
F5 P1 F6 89.81(17) . . ?
F2 P1 F6 90.18(17) . . ?
F4 P1 F6 89.85(16) . . ?
F3 P1 F6 179.49(18) . . ?
F1 P1 F6 89.49(15) . . ?
Cl4 C49 Cl3 109.4(5) . . ?
Cl4 C49 H49A 109.8 . . ?
Cl3 C49 H49A 109.8 . . ?
Cl4 C49 H49B 109.8 . . ?
Cl3 C49 H49B 109.8 . . ?
H49A C49 H49B 108.2 . . ?

loop_
_geom_bond_atom_site_label_1
_geom_bond_atom_site_label_2
_geom_bond_distance
_geom_bond_site_symmetry_2
_geom_bond_publ_flag
Ru1 N1 2.027(3) . ?
Ru1 N2 2.037(3) . ?
Ru1 N4 2.081(3) . ?
Ru1 N3 2.114(3) . ?
Ru1 C3 2.136(4) . ?
Ru1 N5 2.157(3) . ?
W1 C4 1.945(4) . ?
W1 C1 2.015(4) . ?
W1 C2 2.071(4) . ?
W1 N8 2.181(3) . ?
W1 N6 2.254(3) . ?
W1 N10 2.260(3) . ?
W1 Br1 2.5572(5) . ?
O1 C4 1.162(5) . ?
B1 N11A 1.505(9) . ?
B1 N7 1.528(6) . ?
B1 N9 1.538(6) . ?
B1 N11B 1.552(9) . ?
B1 H1 1.0000 . ?
N1 C5 1.349(5) . ?
N1 C9 1.358(5) . ?
N2 C14 1.345(5) . ?
N2 C10 1.356(5) . ?
N3 C15 1.343(5) . ?
N3 C19 1.358(5) . ?
N4 C24 1.347(5) . ?
N4 C20 1.365(5) . ?
N5 C25 1.356(5) . ?
N5 C29 1.380(5) . ?
N6 C30 1.355(6) . ?
N6 N7 1.369(4) . ?
N7 C32 1.343(5) . ?
N8 C36 1.349(5) . ?
N8 N9 1.375(4) . ?
N9 C38 1.352(5) . ?
N10 C42B 1.343(7) . ?
N10 C42A 1.352(7) . ?
N10 N11B 1.369(7) . ?
N10 N11A 1.378(6) . ?
N11A C44A 1.360(8) . ?
C42A C43A 1.391(8) . ?
C42A C45A 1.492(8) . ?
C43A C44A 1.373(8) . ?
C43A C46A 1.504(8) . ?
C44A C47A 1.497(8) . ?
C45A H45A 0.9800 . ?
C45A H45B 0.9800 . ?
C45A H45C 0.9800 . ?
C46A H46A 0.9800 . ?
C46A H46B 0.9800 . ?
C46A H46C 0.9800 . ?
C47A H47A 0.9800 . ?
C47A H47B 0.9800 . ?
C47A H47C 0.9800 . ?
N11B C44B 1.359(8) . ?
C42B C43B 1.388(8) . ?
C42B C45B 1.491(8) . ?
C43B C44B 1.375(8) . ?
C43B C46B 1.503(8) . ?
C44B C47B 1.498(8) . ?
C45B H45D 0.9800 . ?
C45B H45E 0.9800 . ?
C45B H45F 0.9800 . ?
C46B H46D 0.9800 . ?
C46B H46E 0.9800 . ?
C46B H46F 0.9800 . ?
C47B H47D 0.9800 . ?
C47B H47E 0.9800 . ?
C47B H47F 0.9800 . ?
C1 C2 1.323(5) . ?
C1 C29 1.442(5) . ?
C2 C3 1.455(5) . ?
C3 H3A 0.9900 . ?
C3 H3AB 0.9900 . ?
C5 C6 1.371(6) . ?
C5 H5 0.9500 . ?
C6 C7 1.368(8) . ?
C6 H6 0.9500 . ?
C7 C8 1.369(8) . ?
C7 H7 0.9500 . ?
C8 C9 1.397(6) . ?
C8 H8 0.9500 . ?
C9 C10 1.469(6) . ?
C10 C11 1.385(6) . ?
C11 C12 1.375(8) . ?
C11 H11 0.9500 . ?
C12 C13 1.365(8) . ?
C12 H12 0.9500 . ?
C13 C14 1.388(6) . ?
C13 H13 0.9500 . ?
C14 H14 0.9500 . ?
C15 C16 1.368(6) . ?
C15 H15 0.9500 . ?
C16 C17 1.371(7) . ?
C16 H16 0.9500 . ?
C17 C18 1.381(7) . ?
C17 H17 0.9500 . ?
C18 C19 1.389(6) . ?
C18 H18 0.9500 . ?
C19 C20 1.473(6) . ?
C20 C21 1.382(6) . ?
C21 C22 1.379(6) . ?
C21 H21 0.9500 . ?
C22 C23 1.376(6) . ?
C22 H22 0.9500 . ?
C23 C24 1.379(6) . ?
C23 H23 0.9500 . ?
C24 H24 0.9500 . ?
C25 C26 1.382(6) . ?
C25 H25 0.9500 . ?
C26 C27 1.376(7) . ?
C26 H26 0.9500 . ?
C27 C28 1.379(7) . ?
C27 H27 0.9500 . ?
C28 C29 1.387(5) . ?
C28 H28 0.9500 . ?
C30 C31 1.394(6) . ?
C30 C33 1.487(7) . ?
C31 C32 1.373(6) . ?
C31 C34 1.502(6) . ?
C32 C35 1.500(6) . ?
C33 H33A 0.9800 . ?
C33 H33B 0.9800 . ?
C33 H33C 0.9800 . ?
C34 H34A 0.9800 . ?
C34 H34B 0.9800 . ?
C34 H34C 0.9800 . ?
C35 H35A 0.9800 . ?
C35 H35B 0.9800 . ?
C35 H35C 0.9800 . ?
C36 C37 1.398(6) . ?
C36 C39 1.490(6) . ?
C37 C38 1.379(6) . ?
C37 C40 1.499(6) . ?
C38 C41 1.500(6) . ?
C39 H39A 0.9800 . ?
C39 H39B 0.9800 . ?
C39 H39C 0.9800 . ?
C40 H40A 0.9800 . ?
C40 H40B 0.9800 . ?
C40 H40C 0.9800 . ?
C41 H41A 0.9800 . ?
C41 H41B 0.9800 . ?
C41 H41C 0.9800 . ?
P1 F5 1.586(3) . ?
P1 F2 1.590(3) . ?
P1 F4 1.590(3) . ?
P1 F3 1.599(3) . ?
P1 F1 1.603(3) . ?
P1 F6 1.605(3) . ?
C49 Cl4 1.736(9) . ?
C49 Cl3 1.799(13) . ?
C49 H49A 0.9900 . ?
C49 H49B 0.9900 . ?

loop_
_geom_torsion_atom_site_label_1
_geom_torsion_atom_site_label_2
_geom_torsion_atom_site_label_3
_geom_torsion_atom_site_label_4
_geom_torsion
_geom_torsion_site_symmetry_1
_geom_torsion_site_symmetry_2
_geom_torsion_site_symmetry_3
_geom_torsion_site_symmetry_4
_geom_torsion_publ_flag
C30 N6 N7 C32 -1.3(5) . . . . ?
W1 N6 N7 C32 172.9(3) . . . . ?
C30 N6 N7 B1 175.4(4) . . . . ?
W1 N6 N7 B1 -10.5(5) . . . . ?
N11A B1 N7 C32 -118.5(7) . . . . ?
N9 B1 N7 C32 124.2(4) . . . . ?
N11B B1 N7 C32 -115.4(7) . . . . ?
N11A B1 N7 N6 65.6(7) . . . . ?
N9 B1 N7 N6 -51.8(5) . . . . ?
N11B B1 N7 N6 68.6(7) . . . . ?
C36 N8 N9 C38 -0.8(4) . . . . ?
W1 N8 N9 C38 -179.6(3) . . . . ?
C36 N8 N9 B1 -176.5(3) . . . . ?
W1 N8 N9 B1 4.7(5) . . . . ?
N11A B1 N9 C38 121.7(7) . . . . ?
N7 B1 N9 C38 -118.2(4) . . . . ?
N11B B1 N9 C38 123.7(8) . . . . ?
N11A B1 N9 N8 -63.6(8) . . . . ?
N7 B1 N9 N8 56.5(5) . . . . ?
N11B B1 N9 N8 -61.5(9) . . . . ?
C42A N10 N11A C44A 1(2) . . . . ?
W1 N10 N11A C44A 174.6(11) . . . . ?
C42A N10 N11A B1 -179.5(15) . . . . ?
W1 N10 N11A B1 -5(2) . . . . ?
N7 B1 N11A C44A 125(2) . . . . ?
N9 B1 N11A C44A -117(2) . . . . ?
N7 B1 N11A N10 -55(2) . . . . ?
N9 B1 N11A N10 63(2) . . . . ?
N11A N10 C42A C43A -1.4(17) . . . . ?
W1 N10 C42A C43A -173.9(6) . . . . ?
N11A N10 C42A C45A 177.0(14) . . . . ?
W1 N10 C42A C45A 4.5(16) . . . . ?
N10 C42A C43A C44A 1.8(12) . . . . ?
C45A C42A C43A C44A -176.6(11) . . . . ?
N10 C42A C43A C46A -176.0(10) . . . . ?
C45A C42A C43A C46A 5.6(18) . . . . ?
N10 N11A C44A C43A 1(2) . . . . ?
B1 N11A C44A C43A -179.5(19) . . . . ?
N10 N11A C44A C47A 178.9(12) . . . . ?
B1 N11A C44A C47A -1(3) . . . . ?
C42A C43A C44A N11A -1.4(14) . . . . ?
C46A C43A C44A N11A 176.4(14) . . . . ?
C42A C43A C44A C47A -179.6(10) . . . . ?
C46A C43A C44A C47A -1.9(17) . . . . ?
C42B N10 N11B C44B 1(3) . . . . ?
W1 N10 N11B C44B -167.4(12) . . . . ?
C42B N10 N11B B1 174.0(16) . . . . ?
W1 N10 N11B B1 6(3) . . . . ?
N7 B1 N11B C44B 106(3) . . . . ?
N9 B1 N11B C44B -135(3) . . . . ?
N7 B1 N11B N10 -65(2) . . . . ?
N9 B1 N11B N10 53(2) . . . . ?
N11B N10 C42B C43B 0(2) . . . . ?
W1 N10 C42B C43B 166.2(7) . . . . ?
N11B N10 C42B C45B 178.5(17) . . . . ?
W1 N10 C42B C45B -15.3(18) . . . . ?
N10 C42B C43B C44B -0.6(14) . . . . ?
C45B C42B C43B C44B -179.0(13) . . . . ?
N10 C42B C43B C46B 179.6(11) . . . . ?
C45B C42B C43B C46B 1(2) . . . . ?
N10 N11B C44B C43B -1(2) . . . . ?
B1 N11B C44B C43B -173(2) . . . . ?
N10 N11B C44B C47B -179.0(14) . . . . ?
B1 N11B C44B C47B 9(4) . . . . ?
C42B C43B C44B N11B 0.9(17) . . . . ?
C46B C43B C44B N11B -179.3(17) . . . . ?
C42B C43B C44B C47B 178.8(12) . . . . ?
C46B C43B C44B C47B -1(2) . . . . ?
C29 C1 C2 C3 -6.4(8) . . . . ?
W1 C1 C2 C3 177.8(5) . . . . ?
C29 C1 C2 W1 175.8(4) . . . . ?
C1 C2 C3 Ru1 -28.0(6) . . . . ?
W1 C2 C3 Ru1 147.0(6) . . . . ?
C9 N1 C5 C6 -0.4(6) . . . . ?
Ru1 N1 C5 C6 170.9(3) . . . . ?
N1 C5 C6 C7 0.7(7) . . . . ?
C5 C6 C7 C8 -0.4(8) . . . . ?
C6 C7 C8 C9 -0.2(8) . . . . ?
C5 N1 C9 C8 -0.2(6) . . . . ?
Ru1 N1 C9 C8 -172.3(3) . . . . ?
C5 N1 C9 C10 174.7(4) . . . . ?
Ru1 N1 C9 C10 2.6(5) . . . . ?
C7 C8 C9 N1 0.5(7) . . . . ?
C7 C8 C9 C10 -174.0(5) . . . . ?
C14 N2 C10 C11 0.3(6) . . . . ?
Ru1 N2 C10 C11 -173.3(3) . . . . ?
C14 N2 C10 C9 -178.6(4) . . . . ?
Ru1 N2 C10 C9 7.8(5) . . . . ?
N1 C9 C10 N2 -6.8(5) . . . . ?
C8 C9 C10 N2 168.0(4) . . . . ?
N1 C9 C10 C11 174.4(4) . . . . ?
C8 C9 C10 C11 -10.9(7) . . . . ?
N2 C10 C11 C12 0.8(7) . . . . ?
C9 C10 C11 C12 179.6(5) . . . . ?
C10 C11 C12 C13 -1.1(8) . . . . ?
C11 C12 C13 C14 0.4(8) . . . . ?
C10 N2 C14 C13 -1.1(6) . . . . ?
Ru1 N2 C14 C13 171.9(4) . . . . ?
C12 C13 C14 N2 0.8(8) . . . . ?
C19 N3 C15 C16 0.2(7) . . . . ?
Ru1 N3 C15 C16 -171.0(4) . . . . ?
N3 C15 C16 C17 -1.7(9) . . . . ?
C15 C16 C17 C18 1.4(10) . . . . ?
C16 C17 C18 C19 0.5(9) . . . . ?
C15 N3 C19 C18 1.8(7) . . . . ?
Ru1 N3 C19 C18 173.9(4) . . . . ?
C15 N3 C19 C20 -179.6(4) . . . . ?
Ru1 N3 C19 C20 -7.5(5) . . . . ?
C17 C18 C19 N3 -2.1(8) . . . . ?
C17 C18 C19 C20 179.4(5) . . . . ?
C24 N4 C20 C21 1.7(6) . . . . ?
Ru1 N4 C20 C21 179.7(3) . . . . ?
C24 N4 C20 C19 -178.3(3) . . . . ?
Ru1 N4 C20 C19 -0.3(4) . . . . ?
N3 C19 C20 N4 5.2(5) . . . . ?
C18 C19 C20 N4 -176.3(4) . . . . ?
N3 C19 C20 C21 -174.8(4) . . . . ?
C18 C19 C20 C21 3.8(7) . . . . ?
N4 C20 C21 C22 0.4(6) . . . . ?
C19 C20 C21 C22 -179.7(4) . . . . ?
C20 C21 C22 C23 -1.4(6) . . . . ?
C21 C22 C23 C24 0.3(6) . . . . ?
C20 N4 C24 C23 -2.8(6) . . . . ?
Ru1 N4 C24 C23 179.4(3) . . . . ?
C22 C23 C24 N4 1.9(6) . . . . ?
C29 N5 C25 C26 0.2(6) . . . . ?
Ru1 N5 C25 C26 -176.3(3) . . . . ?
N5 C25 C26 C27 -1.2(7) . . . . ?
C25 C26 C27 C28 0.3(7) . . . . ?
C26 C27 C28 C29 1.6(7) . . . . ?
C25 N5 C29 C28 1.7(6) . . . . ?
Ru1 N5 C29 C28 177.9(3) . . . . ?
C25 N5 C29 C1 -174.8(3) . . . . ?
Ru1 N5 C29 C1 1.4(5) . . . . ?
C27 C28 C29 N5 -2.6(6) . . . . ?
C27 C28 C29 C1 173.8(4) . . . . ?
C2 C1 C29 N5 22.7(6) . . . . ?
W1 C1 C29 N5 -168.0(6) . . . . ?
C2 C1 C29 C28 -153.9(4) . . . . ?
W1 C1 C29 C28 15.4(10) . . . . ?
N7 N6 C30 C31 1.1(5) . . . . ?
W1 N6 C30 C31 -171.8(3) . . . . ?
N7 N6 C30 C33 -178.0(5) . . . . ?
W1 N6 C30 C33 9.2(8) . . . . ?
N6 C30 C31 C32 -0.5(5) . . . . ?
C33 C30 C31 C32 178.5(5) . . . . ?
N6 C30 C31 C34 178.1(4) . . . . ?
C33 C30 C31 C34 -2.9(9) . . . . ?
N6 N7 C32 C31 1.0(5) . . . . ?
B1 N7 C32 C31 -175.3(4) . . . . ?
N6 N7 C32 C35 -178.2(4) . . . . ?
B1 N7 C32 C35 5.6(7) . . . . ?
C30 C31 C32 N7 -0.3(5) . . . . ?
C34 C31 C32 N7 -178.9(4) . . . . ?
C30 C31 C32 C35 178.7(5) . . . . ?
C34 C31 C32 C35 0.1(8) . . . . ?
N9 N8 C36 C37 0.4(4) . . . . ?
W1 N8 C36 C37 178.9(3) . . . . ?
N9 N8 C36 C39 -178.7(4) . . . . ?
W1 N8 C36 C39 -0.2(6) . . . . ?
N8 C36 C37 C38 0.2(5) . . . . ?
C39 C36 C37 C38 179.2(4) . . . . ?
N8 C36 C37 C40 178.3(4) . . . . ?
C39 C36 C37 C40 -2.7(7) . . . . ?
N8 N9 C38 C37 0.9(5) . . . . ?
B1 N9 C38 C37 176.2(4) . . . . ?
N8 N9 C38 C41 178.6(4) . . . . ?
B1 N9 C38 C41 -6.2(7) . . . . ?
C36 C37 C38 N9 -0.7(5) . . . . ?
C40 C37 C38 N9 -178.8(4) . . . . ?
C36 C37 C38 C41 -178.1(5) . . . . ?
C40 C37 C38 C41 3.8(8) . . . . ?

loop_
_platon_squeeze_void_nr
_platon_squeeze_void_average_x
_platon_squeeze_void_average_y
_platon_squeeze_void_average_z
_platon_squeeze_void_volume
_platon_squeeze_void_count_electrons
_platon_squeeze_void_content
1 0.500 0.263 0.250 282 89 ' '
2 0.000 0.237 0.750 282 89 ' '
3 0.000 0.763 0.250 282 89 ' '
4 0.500 0.737 0.750 282 89 ' '
